data_2240956
loop_
_publ_author_name
'Iqbal, Mohammad'
'Raftery, James'
'Quayle, Peter'

_publ_section_title
;
 Crystal structure of
 <i>catena</i>-poly[hemi[1,3-bis(2,6-diisopropyl)imidazolium]
 [[\m~3~-acetato-\k^3^<i>O</i>:<i>O</i>:<i>O</i>'-tri-\m~2~-acetato-\k^6^<i>O</i>:<i>O</i>'-dicopper(II)(<i>Cu</i>---<i>Cu</i>)]-\m-chlorido]
 dichloromethane sesquisolvate]
;
_journal_coeditor_code SU5152
_journal_issue 8
_journal_name_full 'Acta Crystallographica Section E'
_journal_page_first m148
_journal_page_last m149
_journal_paper_doi 10.1107/S2056989015013675
_journal_volume 71
_journal_year 2015
_chemical_formula_iupac '(C27 H37 N2) [Cu4 (C2 H3 O2)8 Cl], 3C H2 Cl2'
_chemical_formula_moiety 'C27 H37 N2 +, C16 H24 Cl Cu4 O16 -, 3(C H2 Cl2)'
_chemical_formula_sum 'C46 H67 Cl7 Cu4 N2 O16'
_chemical_formula_weight 1406.32
_chemical_name_systematic
;<i>catena</i>-Poly[hemi(1,3-bis(2,6-diisopropyl)imidazolium)
[[\m~3~-acetato-\k^3^<i>O</i>:<i>O</i>:<i>O</i>'-
tri-\m~2~-acetato-\k^6^<i>O</i>:<i>O</i>'-dicopper(II)(<i>Cu</i>---<i>Cu</i>)]-\m-chlorido]
dichloromethane sesquisolvate]
;
_space_group_crystal_system monoclinic
_space_group_IT_number 15
_space_group_name_Hall '-C 2yc'
_space_group_name_H-M_alt 'C 1 2/c 1'
_symmetry_space_group_name_Hall '-C 2yc'
_symmetry_space_group_name_H-M 'C 1 2/c 1'
_atom_sites_solution_hydrogens geom
_atom_sites_solution_primary direct
_atom_sites_solution_secondary difmap
_audit_creation_method SHELXL-2014/6
_cell_angle_alpha 90
_cell_angle_beta 117.122(4)
_cell_angle_gamma 90
_cell_formula_units_Z 4
_cell_length_a 22.097(2)
_cell_length_b 13.146(2)
_cell_length_c 23.607(3)
_cell_measurement_reflns_used 3370
_cell_measurement_temperature 100(2)
_cell_measurement_theta_max 24.33
_cell_measurement_theta_min 2.31
_cell_volume 6103.5(13)
_computing_cell_refinement
;
SAINT (Bruker, 2001)
;
_computing_data_collection
;
SMART (Bruker, 2001)
;
_computing_data_reduction
;
SAINT (Bruker, 2001)
;
_computing_molecular_graphics
;
PLATON (Spek, 2009)
;
_computing_publication_material
;
SHELXL2014 (Sheldrick, 2015) and PLATON (Spek, 2009)
;
_computing_structure_refinement
;
SHELXL2014 (Sheldrick, 2015)
;
_computing_structure_solution
;
SHELXS97 (Sheldrick, 2008)
;
_diffrn_ambient_temperature 100(2)
_diffrn_measured_fraction_theta_full 0.999
_diffrn_measured_fraction_theta_max 0.957
_diffrn_measurement_device_type 'Bruker SMART CCD area-detector'
_diffrn_measurement_method 'phi and omega scans'
_diffrn_radiation_monochromator graphite
_diffrn_radiation_source 'fine-focus sealed tube'
_diffrn_radiation_type MoK\a
_diffrn_radiation_wavelength 0.71073
_diffrn_reflns_av_R_equivalents 0.0788
_diffrn_reflns_limit_h_max 29
_diffrn_reflns_limit_h_min -29
_diffrn_reflns_limit_k_max 17
_diffrn_reflns_limit_k_min -17
_diffrn_reflns_limit_l_max 31
_diffrn_reflns_limit_l_min -31
_diffrn_reflns_number 26111
_diffrn_reflns_theta_full 25.242
_diffrn_reflns_theta_max 28.317
_diffrn_reflns_theta_min 1.863
_exptl_absorpt_coefficient_mu 1.743
_exptl_absorpt_correction_T_max 0.9179
_exptl_absorpt_correction_T_min 0.7004
_exptl_absorpt_correction_type multi-scan
_exptl_absorpt_process_details
;
(<i>SADABS</i>; Bruker, 2001)
;
_exptl_crystal_colour blue
_exptl_crystal_density_diffrn 1.530
_exptl_crystal_description block
_exptl_crystal_F_000 2880
_exptl_crystal_size_max 0.22
_exptl_crystal_size_mid 0.13
_exptl_crystal_size_min 0.05
_refine_diff_density_max 0.704
_refine_diff_density_min -0.459
_refine_ls_extinction_method none
_refine_ls_goodness_of_fit_ref 0.977
_refine_ls_hydrogen_treatment constr
_refine_ls_matrix_type full
_refine_ls_number_parameters 348
_refine_ls_number_reflns 7274
_refine_ls_number_restraints 0
_refine_ls_restrained_S_all 0.977
_refine_ls_R_factor_all 0.0839
_refine_ls_R_factor_gt 0.0539
_refine_ls_shift/su_max 0.000
_refine_ls_shift/su_mean 0.000
_refine_ls_structure_factor_coef Fsqd
_refine_ls_weighting_details 'w=1/[\s^2^(Fo^2^)+(0.0252P)^2^] where P=(Fo^2^+2Fc^2^)/3'
_refine_ls_weighting_scheme calc
_refine_ls_wR_factor_gt 0.0897
_refine_ls_wR_factor_ref 0.0982
_reflns_number_gt 5215
_reflns_number_total 7274
_reflns_threshold_expression I>2\s(I)
_cod_data_source_file su5152sup1.cf
_cod_data_source_block I
_cod_database_code 2240956
_shelx_space_group_comment
;
The symmetry employed for this shelxl refinement is uniquely defined
by the following loop, which should always be used as a source of
symmetry information in preference to the above space-group names.
They are only intended as comments.
;
_shelxl_version_number 2014/6

loop_
_space_group_symop_operation_xyz
'x, y, z'
'-x, y, -z+1/2'
'x+1/2, y+1/2, z'
'-x+1/2, y+1/2, -z+1/2'
'-x, -y, -z'
'x, -y, z-1/2'
'-x+1/2, -y+1/2, -z'
'x+1/2, -y+1/2, z-1/2'

loop_
_atom_site_type_symbol
_atom_site_label
_atom_site_fract_x
_atom_site_fract_y
_atom_site_fract_z
_atom_site_U_iso_or_equiv
_atom_site_adp_type
_atom_site_calc_flag
_atom_site_occupancy
Cu Cu1 0.11018(2) 0.34481(3) 0.34274(2) 0.01543(11) Uani d 1
Cu Cu2 0.22901(2) 0.32446(3) 0.44052(2) 0.01720(12) Uani d 1
Cl Cl1 0.0000 0.36569(9) 0.2500 0.0197(3) Uani d 1
O O1 0.15907(12) 0.45167(19) 0.32111(12) 0.0215(6) Uani d 1
O O2 0.26294(13) 0.4197(2) 0.39901(12) 0.0276(7) Uani d 1
O O3 0.09345(12) 0.4383(2) 0.39834(12) 0.0257(6) Uani d 1
O O4 0.19967(13) 0.43484(19) 0.47704(12) 0.0242(6) Uani d 1
O O5 0.08495(12) 0.23045(19) 0.38354(12) 0.0244(6) Uani d 1
O O6 0.18267(11) 0.22502(18) 0.47165(11) 0.0170(6) Uani d 1
O O7 0.14402(13) 0.24162(19) 0.30413(12) 0.0233(6) Uani d 1
O O8 0.24153(12) 0.2136(2) 0.39190(12) 0.0243(6) Uani d 1
C C1 0.2223(2) 0.4655(3) 0.34956(18) 0.0206(8) Uani d 1
C C2 0.2526(2) 0.5414(3) 0.32215(19) 0.0287(10) Uani d 1
H H2A 0.2161 0.5773 0.2866 0.043 Uiso calc 1
H H2B 0.2813 0.5059 0.3068 0.043 Uiso calc 1
H H2C 0.2802 0.5905 0.3551 0.043 Uiso calc 1
C C3 0.1390(2) 0.4647(3) 0.45198(18) 0.0214(9) Uani d 1
C C4 0.1181(2) 0.5375(3) 0.4893(2) 0.0336(11) Uani d 1
H H4A 0.0965 0.5974 0.4632 0.050 Uiso calc 1
H H4B 0.1583 0.5586 0.5280 0.050 Uiso calc 1
H H4C 0.0859 0.5037 0.5011 0.050 Uiso calc 1
C C5 0.12274(18) 0.1946(3) 0.43727(17) 0.0182(8) Uani d 1
C C6 0.09553(18) 0.1106(3) 0.46205(17) 0.0231(9) Uani d 1
H H6A 0.0557 0.1351 0.4660 0.035 Uiso calc 1
H H6B 0.1307 0.0889 0.5039 0.035 Uiso calc 1
H H6C 0.0823 0.0530 0.4325 0.035 Uiso calc 1
C C7 0.19844(19) 0.1934(3) 0.33588(18) 0.0204(8) Uani d 1
C C8 0.2120(2) 0.1034(3) 0.30460(19) 0.0309(10) Uani d 1
H H8A 0.2608 0.0884 0.3254 0.046 Uiso calc 1
H H8B 0.1971 0.1183 0.2595 0.046 Uiso calc 1
H H8C 0.1869 0.0444 0.3084 0.046 Uiso calc 1
N N1 0.45188(14) 0.2152(2) 0.25127(13) 0.0154(6) Uani d 1
C C9 0.38905(18) 0.2530(3) 0.24934(18) 0.0181(8) Uani d 1
C C10 0.33835(18) 0.2839(3) 0.19043(18) 0.0202(8) Uani d 1
C C11 0.27799(19) 0.3182(3) 0.18894(18) 0.0239(9) Uani d 1
H H11 0.2417 0.3396 0.1497 0.029 Uiso calc 1
C C12 0.27022(19) 0.3217(3) 0.24336(19) 0.0251(9) Uani d 1
H H12 0.2284 0.3447 0.2412 0.030 Uiso calc 1
C C13 0.32230(19) 0.2922(3) 0.30130(19) 0.0253(9) Uani d 1
H H13 0.3162 0.2966 0.3385 0.030 Uiso calc 1
C C14 0.38368(18) 0.2560(3) 0.30584(18) 0.0204(8) Uani d 1
C C15 0.34523(19) 0.2799(3) 0.12880(18) 0.0261(9) Uani d 1
H H15 0.3923 0.2559 0.1400 0.031 Uiso calc 1
C C16 0.3369(2) 0.3836(3) 0.09913(19) 0.0349(11) Uani d 1
H H16A 0.2901 0.4073 0.0849 0.052 Uiso calc 1
H H16B 0.3466 0.3798 0.0626 0.052 Uiso calc 1
H H16C 0.3685 0.4313 0.1306 0.052 Uiso calc 1
C C17 0.2957(2) 0.2034(3) 0.0823(2) 0.0406(12) Uani d 1
H H17A 0.3010 0.2023 0.0433 0.061 Uiso calc 1
H H17B 0.2491 0.2230 0.0720 0.061 Uiso calc 1
H H17C 0.3052 0.1356 0.1017 0.061 Uiso calc 1
C C18 0.44195(19) 0.2267(3) 0.36975(18) 0.0252(9) Uani d 1
H H18 0.4691 0.1725 0.3621 0.030 Uiso calc 1
C C19 0.4890(2) 0.3180(3) 0.4002(2) 0.0407(12) Uani d 1
H H19A 0.4629 0.3737 0.4060 0.061 Uiso calc 1
H H19B 0.5084 0.3406 0.3724 0.061 Uiso calc 1
H H19C 0.5257 0.2980 0.4416 0.061 Uiso calc 1
C C20 0.4180(2) 0.1848(3) 0.41638(19) 0.0339(10) Uani d 1
H H20A 0.3866 0.1281 0.3965 0.051 Uiso calc 1
H H20B 0.3947 0.2386 0.4277 0.051 Uiso calc 1
H H20C 0.4573 0.1608 0.4549 0.051 Uiso calc 1
C C21 0.46971(17) 0.1151(3) 0.25048(16) 0.0163(8) Uani d 1
H H21 0.4442 0.0570 0.2506 0.020 Uiso calc 1
C C22 0.5000 0.2738(4) 0.2500 0.0167(11) Uani d 1
H H22 0.5000 0.3460 0.2500 0.020 Uiso calc 1
Cl Cl2 0.08838(7) 0.23037(12) 0.10086(7) 0.0627(4) Uani d 1
Cl Cl3 0.09648(6) 0.43818(10) 0.14520(6) 0.0528(4) Uani d 1
C C23 0.0688(2) 0.3145(4) 0.1482(2) 0.0410(12) Uani d 1
H H23A 0.0190 0.3150 0.1332 0.049 Uiso calc 1
H H23B 0.0907 0.2903 0.1929 0.049 Uiso calc 1
Cl Cl4 0.03361(6) 0.02638(9) 0.20944(6) 0.0455(3) Uani d 1
C C24 0.0000 0.1022(4) 0.2500 0.0365(16) Uani d 1
H H24A -0.0363 0.1465 0.2191 0.044 Uiso calc 0.5
H H24B 0.0363 0.1465 0.2809 0.044 Uiso calc 0.5

loop_
_atom_site_aniso_label
_atom_site_aniso_U_11
_atom_site_aniso_U_22
_atom_site_aniso_U_33
_atom_site_aniso_U_12
_atom_site_aniso_U_13
_atom_site_aniso_U_23
Cu1 0.0147(2) 0.0170(2) 0.0125(2) 0.00113(18) 0.00437(19) 0.00052(18)
Cu2 0.0138(2) 0.0222(3) 0.0141(2) 0.00123(19) 0.00498(19) 0.00456(19)
Cl1 0.0180(7) 0.0168(6) 0.0156(7) 0.000 0.0001(5) 0.000
O1 0.0182(14) 0.0239(15) 0.0205(15) -0.0014(11) 0.0069(12) 0.0041(11)
O2 0.0180(14) 0.0377(17) 0.0235(15) -0.0006(12) 0.0064(12) 0.0130(13)
O3 0.0171(14) 0.0358(17) 0.0235(15) 0.0020(12) 0.0085(12) -0.0096(13)
O4 0.0223(15) 0.0239(15) 0.0197(15) 0.0014(12) 0.0038(12) -0.0010(12)
O5 0.0165(14) 0.0302(16) 0.0201(15) -0.0023(12) 0.0027(12) 0.0105(12)
O6 0.0098(12) 0.0241(14) 0.0154(13) 0.0002(10) 0.0041(11) 0.0042(11)
O7 0.0235(15) 0.0236(15) 0.0196(15) 0.0048(12) 0.0070(12) -0.0040(11)
O8 0.0207(14) 0.0329(16) 0.0187(15) 0.0097(12) 0.0085(12) 0.0027(12)
C1 0.026(2) 0.019(2) 0.024(2) 0.0001(17) 0.0176(19) -0.0020(16)
C2 0.029(2) 0.028(2) 0.034(3) 0.0015(18) 0.019(2) 0.0067(19)
C3 0.030(2) 0.020(2) 0.021(2) -0.0035(17) 0.0181(19) -0.0010(16)
C4 0.038(3) 0.037(3) 0.033(3) -0.003(2) 0.022(2) -0.011(2)
C5 0.0188(19) 0.022(2) 0.016(2) 0.0017(16) 0.0097(17) -0.0008(16)
C6 0.021(2) 0.026(2) 0.019(2) -0.0046(17) 0.0058(17) 0.0037(17)
C7 0.027(2) 0.020(2) 0.024(2) -0.0019(17) 0.0195(19) 0.0021(17)
C8 0.034(3) 0.029(2) 0.037(3) 0.0050(19) 0.023(2) -0.0033(19)
N1 0.0135(15) 0.0192(16) 0.0143(16) 0.0014(12) 0.0072(13) -0.0009(13)
C9 0.0156(19) 0.0173(19) 0.024(2) -0.0016(15) 0.0115(17) -0.0029(16)
C10 0.020(2) 0.0168(19) 0.023(2) 0.0001(16) 0.0092(17) 0.0008(16)
C11 0.020(2) 0.026(2) 0.024(2) -0.0014(17) 0.0077(17) 0.0007(17)
C12 0.017(2) 0.026(2) 0.035(2) 0.0037(17) 0.0142(18) 0.0014(19)
C13 0.025(2) 0.029(2) 0.031(2) -0.0007(18) 0.0198(19) -0.0046(18)
C14 0.021(2) 0.0150(19) 0.027(2) -0.0003(15) 0.0134(18) 0.0002(16)
C15 0.020(2) 0.038(3) 0.019(2) 0.0082(18) 0.0080(17) 0.0059(18)
C16 0.044(3) 0.039(3) 0.026(2) -0.008(2) 0.020(2) 0.001(2)
C17 0.065(3) 0.035(3) 0.026(2) -0.005(2) 0.024(2) -0.002(2)
C18 0.022(2) 0.039(2) 0.020(2) 0.0024(18) 0.0133(18) -0.0001(18)
C19 0.040(3) 0.052(3) 0.028(3) -0.008(2) 0.013(2) 0.001(2)
C20 0.037(3) 0.038(3) 0.027(2) 0.001(2) 0.015(2) 0.004(2)
C21 0.020(2) 0.0148(18) 0.0162(19) -0.0042(15) 0.0096(16) -0.0017(15)
C22 0.019(3) 0.016(3) 0.017(3) 0.000 0.010(2) 0.000
Cl2 0.0452(8) 0.0907(11) 0.0573(9) -0.0103(7) 0.0279(7) -0.0248(8)
Cl3 0.0508(8) 0.0583(9) 0.0599(9) 0.0080(6) 0.0344(7) 0.0196(7)
C23 0.030(2) 0.065(3) 0.030(3) -0.007(2) 0.015(2) -0.004(2)
Cl4 0.0564(8) 0.0313(6) 0.0472(8) -0.0066(6) 0.0223(6) -0.0007(5)
C24 0.041(4) 0.018(3) 0.036(4) 0.000 0.006(3) 0.000

loop_
_atom_type_symbol
_atom_type_description
_atom_type_scat_dispersion_real
_atom_type_scat_dispersion_imag
_atom_type_scat_source
C C 0.0033 0.0016 'International Tables Vol C Tables 4.2.6.8 and 6.1.1.4'
H H 0.0000 0.0000 'International Tables Vol C Tables 4.2.6.8 and 6.1.1.4'
Cl Cl 0.1484 0.1585 'International Tables Vol C Tables 4.2.6.8 and 6.1.1.4'
Cu Cu 0.3201 1.2651 'International Tables Vol C Tables 4.2.6.8 and 6.1.1.4'
N N 0.0061 0.0033 'International Tables Vol C Tables 4.2.6.8 and 6.1.1.4'
O O 0.0106 0.0060 'International Tables Vol C Tables 4.2.6.8 and 6.1.1.4'

loop_
_geom_angle_atom_site_label_1
_geom_angle_atom_site_label_2
_geom_angle_atom_site_label_3
_geom_angle_site_symmetry_1
_geom_angle_site_symmetry_3
_geom_angle
O3 Cu1 O7 . . 167.50(11)
O3 Cu1 O1 . . 91.12(11)
O7 Cu1 O1 . . 90.14(11)
O3 Cu1 O5 . . 88.26(11)
O7 Cu1 O5 . . 87.30(11)
O1 Cu1 O5 . . 164.93(10)
O3 Cu1 Cl1 . . 96.62(8)
O7 Cu1 Cl1 . . 95.55(8)
O1 Cu1 Cl1 . . 97.34(8)
O5 Cu1 Cl1 . . 97.69(7)
O3 Cu1 Cu2 . . 83.81(8)
O7 Cu1 Cu2 . . 84.08(7)
O1 Cu1 Cu2 . . 81.54(7)
O5 Cu1 Cu2 . . 83.42(7)
Cl1 Cu1 Cu2 . . 178.81(3)
O2 Cu2 O4 . . 91.50(11)
O2 Cu2 O8 . . 89.64(11)
O4 Cu2 O8 . . 169.67(11)
O2 Cu2 O6 . . 172.08(10)
O4 Cu2 O6 . . 89.70(10)
O8 Cu2 O6 . . 87.79(10)
O2 Cu2 O6 . 7_556 106.62(10)
O4 Cu2 O6 . 7_556 97.74(10)
O8 Cu2 O6 . 7_556 91.76(10)
O6 Cu2 O6 . 7_556 80.96(10)
O2 Cu2 Cu1 . . 87.23(8)
O4 Cu2 Cu1 . . 84.89(7)
O8 Cu2 Cu1 . . 84.91(7)
O6 Cu2 Cu1 . . 85.09(7)
O6 Cu2 Cu1 7_556 . 165.77(6)
Cu1 Cl1 Cu1 . 2 167.06(6)
C1 O1 Cu1 . . 124.7(2)
C1 O2 Cu2 . . 120.1(2)
C3 O3 Cu1 . . 122.8(2)
C3 O4 Cu2 . . 121.6(2)
C5 O5 Cu1 . . 124.7(2)
C5 O6 Cu2 . . 122.3(2)
C5 O6 Cu2 . 7_556 137.1(2)
Cu2 O6 Cu2 . 7_556 99.04(9)
C7 O7 Cu1 . . 122.3(2)
C7 O8 Cu2 . . 122.3(2)
O2 C1 O1 . . 125.3(3)
O2 C1 C2 . . 116.6(3)
O1 C1 C2 . . 118.1(3)
C1 C2 H2A . . 109.5
C1 C2 H2B . . 109.5
H2A C2 H2B . . 109.5
C1 C2 H2C . . 109.5
H2A C2 H2C . . 109.5
H2B C2 H2C . . 109.5
O3 C3 O4 . . 125.5(4)
O3 C3 C4 . . 116.6(3)
O4 C3 C4 . . 117.9(3)
C3 C4 H4A . . 109.5
C3 C4 H4B . . 109.5
H4A C4 H4B . . 109.5
C3 C4 H4C . . 109.5
H4A C4 H4C . . 109.5
H4B C4 H4C . . 109.5
O5 C5 O6 . . 123.5(3)
O5 C5 C6 . . 118.2(3)
O6 C5 C6 . . 118.2(3)
C5 C6 H6A . . 109.5
C5 C6 H6B . . 109.5
H6A C6 H6B . . 109.5
C5 C6 H6C . . 109.5
H6A C6 H6C . . 109.5
H6B C6 H6C . . 109.5
O8 C7 O7 . . 125.5(3)
O8 C7 C8 . . 117.4(3)
O7 C7 C8 . . 117.1(3)
C7 C8 H8A . . 109.5
C7 C8 H8B . . 109.5
H8A C8 H8B . . 109.5
C7 C8 H8C . . 109.5
H8A C8 H8C . . 109.5
H8B C8 H8C . . 109.5
C22 N1 C21 . . 108.5(3)
C22 N1 C9 . . 124.4(3)
C21 N1 C9 . . 126.9(3)
C10 C9 C14 . . 124.6(3)
C10 C9 N1 . . 116.9(3)
C14 C9 N1 . . 118.5(3)
C9 C10 C11 . . 116.5(3)
C9 C10 C15 . . 123.8(3)
C11 C10 C15 . . 119.7(3)
C12 C11 C10 . . 120.9(4)
C12 C11 H11 . . 119.5
C10 C11 H11 . . 119.5
C11 C12 C13 . . 120.9(4)
C11 C12 H12 . . 119.5
C13 C12 H12 . . 119.5
C12 C13 C14 . . 120.9(4)
C12 C13 H13 . . 119.5
C14 C13 H13 . . 119.5
C9 C14 C13 . . 116.2(4)
C9 C14 C18 . . 122.7(3)
C13 C14 C18 . . 121.1(3)
C16 C15 C17 . . 111.6(3)
C16 C15 C10 . . 111.5(3)
C17 C15 C10 . . 111.0(3)
C16 C15 H15 . . 107.5
C17 C15 H15 . . 107.5
C10 C15 H15 . . 107.5
C15 C16 H16A . . 109.5
C15 C16 H16B . . 109.5
H16A C16 H16B . . 109.5
C15 C16 H16C . . 109.5
H16A C16 H16C . . 109.5
H16B C16 H16C . . 109.5
C15 C17 H17A . . 109.5
C15 C17 H17B . . 109.5
H17A C17 H17B . . 109.5
C15 C17 H17C . . 109.5
H17A C17 H17C . . 109.5
H17B C17 H17C . . 109.5
C14 C18 C20 . . 113.1(3)
C14 C18 C19 . . 110.7(3)
C20 C18 C19 . . 109.2(3)
C14 C18 H18 . . 107.9
C20 C18 H18 . . 107.9
C19 C18 H18 . . 107.9
C18 C19 H19A . . 109.5
C18 C19 H19B . . 109.5
H19A C19 H19B . . 109.5
C18 C19 H19C . . 109.5
H19A C19 H19C . . 109.5
H19B C19 H19C . . 109.5
C18 C20 H20A . . 109.5
C18 C20 H20B . . 109.5
H20A C20 H20B . . 109.5
C18 C20 H20C . . 109.5
H20A C20 H20C . . 109.5
H20B C20 H20C . . 109.5
C21 C21 N1 2_655 . 107.02(18)
C21 C21 H21 2_655 . 126.5
N1 C21 H21 . . 126.5
N1 C22 N1 2_655 . 108.9(4)
N1 C22 H22 2_655 . 125.6
N1 C22 H22 . . 125.6
Cl3 C23 Cl2 . . 111.4(2)
Cl3 C23 H23A . . 109.3
Cl2 C23 H23A . . 109.3
Cl3 C23 H23B . . 109.3
Cl2 C23 H23B . . 109.3
H23A C23 H23B . . 108.0
Cl4 C24 Cl4 . 2 111.2(3)
Cl4 C24 H24A . . 109.4
Cl4 C24 H24A 2 . 109.4
Cl4 C24 H24B . . 109.4
Cl4 C24 H24B 2 . 109.4
H24A C24 H24B . . 108.0

loop_
_geom_bond_atom_site_label_1
_geom_bond_atom_site_label_2
_geom_bond_site_symmetry_2
_geom_bond_distance
Cu1 O3 . 1.952(3)
Cu1 O7 . 1.963(2)
Cu1 O1 . 1.976(2)
Cu1 O5 . 1.997(2)
Cu1 Cl1 . 2.4365(5)
Cu1 Cu2 . 2.6015(6)
Cu2 O2 . 1.939(3)
Cu2 O4 . 1.944(3)
Cu2 O8 . 1.951(3)
Cu2 O6 . 1.996(2)
Cu2 O6 7_556 2.200(2)
Cl1 Cu1 2 2.4365(5)
O1 C1 . 1.257(4)
O2 C1 . 1.255(4)
O3 C3 . 1.255(4)
O4 C3 . 1.257(4)
O5 C5 . 1.250(4)
O6 C5 . 1.262(4)
O6 Cu2 7_556 2.200(2)
O7 C7 . 1.260(4)
O8 C7 . 1.256(4)
C1 C2 . 1.503(5)
C2 H2A . 0.9800
C2 H2B . 0.9800
C2 H2C . 0.9800
C3 C4 . 1.509(5)
C4 H4A . 0.9800
C4 H4B . 0.9800
C4 H4C . 0.9800
C5 C6 . 1.497(5)
C6 H6A . 0.9800
C6 H6B . 0.9800
C6 H6C . 0.9800
C7 C8 . 1.496(5)
C8 H8A . 0.9800
C8 H8B . 0.9800
C8 H8C . 0.9800
N1 C22 . 1.324(4)
N1 C21 . 1.376(4)
N1 C9 . 1.455(4)
C9 C10 . 1.390(5)
C9 C14 . 1.393(5)
C10 C11 . 1.394(5)
C10 C15 . 1.531(5)
C11 C12 . 1.372(5)
C11 H11 . 0.9500
C12 C13 . 1.382(5)
C12 H12 . 0.9500
C13 C14 . 1.394(5)
C13 H13 . 0.9500
C14 C18 . 1.520(5)
C15 C16 . 1.506(5)
C15 C17 . 1.523(5)
C15 H15 . 1.0000
C16 H16A . 0.9800
C16 H16B . 0.9800
C16 H16C . 0.9800
C17 H17A . 0.9800
C17 H17B . 0.9800
C17 H17C . 0.9800
C18 C20 . 1.525(5)
C18 C19 . 1.535(5)
C18 H18 . 1.0000
C19 H19A . 0.9800
C19 H19B . 0.9800
C19 H19C . 0.9800
C20 H20A . 0.9800
C20 H20B . 0.9800
C20 H20C . 0.9800
C21 C21 2_655 1.349(6)
C21 H21 . 0.9500
C22 N1 2_655 1.324(4)
C22 H22 . 0.9500
Cl2 C23 . 1.762(4)
Cl3 C23 . 1.750(5)
C23 H23A . 0.9900
C23 H23B . 0.9900
Cl4 C24 . 1.764(3)
C24 Cl4 2 1.764(3)
C24 H24A . 0.9900
C24 H24B . 0.9900

loop_
_geom_hbond_atom_site_label_D
_geom_hbond_atom_site_label_H
_geom_hbond_atom_site_label_A
_geom_hbond_site_symmetry_A
_geom_hbond_distance_DH
_geom_hbond_distance_HA
_geom_hbond_distance_DA
_geom_hbond_angle_DHA
C6 H6B O2 7_556 0.98 2.43 3.368(4) 161
C21 H21 O1 4_545 0.95 2.54 3.344(4) 142
C22 H22 Cl4 3 0.95 2.78 3.626(5) 149
C22 H22 Cl4 4 0.95 2.78 3.626(5) 149
C23 H23A O5 2 0.99 2.42 3.316(5) 151
C23 H23B O7 . 0.99 2.42 3.413(5) 177
C24 H24B O5 . 0.99 2.42 3.303(4) 148
C24 H24B O7 . 0.99 2.52 3.378(4) 145
C24 H24A O5 2 0.99 2.42 3.303(4) 148
C24 H24A O7 2 0.99 2.52 3.378(4) 145

loop_
_geom_torsion_atom_site_label_1
_geom_torsion_atom_site_label_2
_geom_torsion_atom_site_label_3
_geom_torsion_atom_site_label_4
_geom_torsion_site_symmetry_1
_geom_torsion_site_symmetry_4
_geom_torsion
Cu2 O2 C1 O1 . . -3.8(5)
Cu2 O2 C1 C2 . . 177.3(2)
Cu1 O1 C1 O2 . . -6.5(5)
Cu1 O1 C1 C2 . . 172.4(2)
Cu1 O3 C3 O4 . . -0.9(5)
Cu1 O3 C3 C4 . . -180.0(3)
Cu2 O4 C3 O3 . . -9.7(5)
Cu2 O4 C3 C4 . . 169.4(3)
Cu1 O5 C5 O6 . . -2.0(5)
Cu1 O5 C5 C6 . . 178.2(2)
Cu2 O6 C5 O5 . . -7.1(5)
Cu2 O6 C5 O5 7_556 . -169.6(2)
Cu2 O6 C5 C6 . . 172.7(2)
Cu2 O6 C5 C6 7_556 . 10.2(5)
Cu2 O8 C7 O7 . . 1.6(5)
Cu2 O8 C7 C8 . . -177.0(2)
Cu1 O7 C7 O8 . . -10.2(5)
Cu1 O7 C7 C8 . . 168.4(2)
C22 N1 C9 C10 . . 77.5(4)
C21 N1 C9 C10 . . -98.0(4)
C22 N1 C9 C14 . . -102.4(4)
C21 N1 C9 C14 . . 82.2(5)
C14 C9 C10 C11 . . -1.2(6)
N1 C9 C10 C11 . . 178.9(3)
C14 C9 C10 C15 . . -180.0(4)
N1 C9 C10 C15 . . 0.2(5)
C9 C10 C11 C12 . . 0.5(6)
C15 C10 C11 C12 . . 179.4(4)
C10 C11 C12 C13 . . 0.7(6)
C11 C12 C13 C14 . . -1.4(6)
C10 C9 C14 C13 . . 0.5(6)
N1 C9 C14 C13 . . -179.6(3)
C10 C9 C14 C18 . . -176.6(3)
N1 C9 C14 C18 . . 3.3(5)
C12 C13 C14 C9 . . 0.8(5)
C12 C13 C14 C18 . . 178.0(3)
C9 C10 C15 C16 . . -120.9(4)
C11 C10 C15 C16 . . 60.3(5)
C9 C10 C15 C17 . . 114.0(4)
C11 C10 C15 C17 . . -64.7(5)
C9 C14 C18 C20 . . -151.1(4)
C13 C14 C18 C20 . . 31.8(5)
C9 C14 C18 C19 . . 86.0(4)
C13 C14 C18 C19 . . -91.0(4)
C22 N1 C21 C21 . 2_655 0.8(5)
C9 N1 C21 C21 . 2_655 176.8(4)
C21 N1 C22 N1 . 2_655 -0.29(17)
C9 N1 C22 N1 . 2_655 -176.4(4)

_cod_database_fobs_code 2240956
